data_7041396
loop_
_publ_author_name
'Zhang, Li-Yi'
'Xu, Liang-Jin'
'Wang, Jin-Yun'
'Zeng, Xian-Chong'
'Chen, Zhong-Ning'

_publ_section_title
;
 Photoluminescence and electroluminescence of cationic PtAu2
 heterotrinuclear complexes with aromatic acetylides.
;
_journal_issue 3
_journal_name_full 'Dalton transactions (Cambridge, England : 2003)'
_journal_page_first 865
_journal_page_last 874
_journal_paper_doi 10.1039/c6dt04249j
_journal_volume 46
_journal_year 2017
_chemical_formula_sum 'C91 H90 Au2 Cl8 O8 P6 Pt'
_chemical_formula_weight 2370.07
_chemical_name_systematic
; 
 ? 
;
_space_group_IT_number 88
_symmetry_cell_setting tetragonal
_symmetry_space_group_name_Hall '-I 4ad'
_symmetry_space_group_name_H-M 'I 41/a :2'
_atom_sites_solution_hydrogens geom
_atom_sites_solution_primary direct
_atom_sites_solution_secondary difmap
_audit_creation_method SHELXL-97
_audit_update_record
;
2015-03-20 deposited with the CCDC.
2016-12-12 downloaded from the CCDC.
;
_cell_angle_alpha 90.00
_cell_angle_beta 90.00
_cell_angle_gamma 90.00
_cell_formula_units_Z 8
_cell_length_a 38.1049(9)
_cell_length_b 38.1049(9)
_cell_length_c 14.2257(7)
_cell_measurement_temperature 293(2)
_cell_volume 20655.5(12)
_computing_structure_refinement 'SHELXL-97 (Sheldrick, 1997)'
_computing_structure_solution 'SHELXS-97 (Sheldrick, 1990)'
_diffrn_ambient_temperature 293(2)
_diffrn_measured_fraction_theta_full 0.983
_diffrn_measured_fraction_theta_max 0.983
_diffrn_radiation_monochromator graphite
_diffrn_radiation_source 'fine-focus sealed tube'
_diffrn_radiation_type MoK\a
_diffrn_radiation_wavelength 0.71073
_diffrn_reflns_av_R_equivalents 0.0544
_diffrn_reflns_av_sigmaI/netI 0.0423
_diffrn_reflns_limit_h_max 49
_diffrn_reflns_limit_h_min -49
_diffrn_reflns_limit_k_max 49
_diffrn_reflns_limit_k_min -49
_diffrn_reflns_limit_l_max 17
_diffrn_reflns_limit_l_min -18
_diffrn_reflns_number 74831
_diffrn_reflns_theta_full 27.51
_diffrn_reflns_theta_max 27.51
_diffrn_reflns_theta_min 3.02
_exptl_absorpt_coefficient_mu 4.533
_exptl_absorpt_correction_T_max 0.4865
_exptl_absorpt_correction_T_min 0.2150
_exptl_absorpt_correction_type multi-scan
_exptl_crystal_colour yellow
_exptl_crystal_density_diffrn 1.524
_exptl_crystal_density_method 'not measured'
_exptl_crystal_description block
_exptl_crystal_F_000 9296
_exptl_crystal_size_max 0.61
_exptl_crystal_size_mid 0.27
_exptl_crystal_size_min 0.18
_platon_squeeze_details
;
The unit cell contains 24 methylene chloride molecules which have been treated 
as a diffuse contribution to the overall scattering without specific atom 
positions by SQUEEZE/PLATON.                
;
_refine_diff_density_max 2.062
_refine_diff_density_min -1.072
_refine_diff_density_rms 0.127
_refine_ls_extinction_method none
_refine_ls_goodness_of_fit_ref 1.055
_refine_ls_hydrogen_treatment constr
_refine_ls_matrix_type full
_refine_ls_number_parameters 586
_refine_ls_number_reflns 11678
_refine_ls_number_restraints 304
_refine_ls_restrained_S_all 1.059
_refine_ls_R_factor_all 0.0574
_refine_ls_R_factor_gt 0.0468
_refine_ls_shift/su_max 0.001
_refine_ls_shift/su_mean 0.000
_refine_ls_structure_factor_coef Fsqd
_refine_ls_weighting_details 'calc w=1/[\s^2^(Fo^2^)+(0.0694P)^2^+19.5622P] where P=(Fo^2^+2Fc^2^)/3'
_refine_ls_weighting_scheme calc
_refine_ls_wR_factor_gt 0.1219
_refine_ls_wR_factor_ref 0.1291
_reflns_number_gt 9468
_reflns_number_total 11678
_reflns_threshold_expression >2sigma(I)
_cod_data_source_file c6dt04249j2.cif
_cod_data_source_block 2_3CH2Cl2
_cod_depositor_comments
;
The following automatic conversions were performed:

'_symmetry_cell_setting' value 'Tetragonal' changed to 'tetragonal'
according to
/usr/data/users/saulius/crontab/automatic-downloads/rss-feeds/RSC/lib/dictionaries/cif_core.dic
dictionary named 'cif_core.dic' version 2.4.2 from 2011-04-26.

'_exptl_absorpt_correction_type' value 'Multi-scan' changed to
'multi-scan' according to
/usr/data/users/saulius/crontab/automatic-downloads/rss-feeds/RSC/lib/dictionaries/cif_core.dic
dictionary named 'cif_core.dic' version 2.4.2 from 2011-04-26.

Automatic conversion script
Id: cif_fix_values 4268 2015-11-12 08:31:59Z antanas 

 Adding full bibliography for 7041395--7041396.cif.
;
_cod_original_sg_symbol_H-M I4(1)/a
_cod_database_code 7041396

loop_
_symmetry_equiv_pos_as_xyz
'x, y, z'
'-x+1/2, -y, z+1/2'
'-y+3/4, x+1/4, z+1/4'
'y+3/4, -x+3/4, z+3/4'
'x+1/2, y+1/2, z+1/2'
'-x+1, -y+1/2, z+1'
'-y+5/4, x+3/4, z+3/4'
'y+5/4, -x+5/4, z+5/4'
'-x, -y, -z'
'x-1/2, y, -z-1/2'
'y-3/4, -x-1/4, -z-1/4'
'-y-3/4, x-3/4, -z-3/4'
'-x+1/2, -y+1/2, -z+1/2'
'x, y+1/2, -z'
'y-1/4, -x+1/4, -z+1/4'
'-y-1/4, x-1/4, -z-1/4'

loop_
_atom_site_label
_atom_site_type_symbol
_atom_site_fract_x
_atom_site_fract_y
_atom_site_fract_z
_atom_site_U_iso_or_equiv
_atom_site_adp_type
_atom_site_occupancy
_atom_site_symmetry_multiplicity
_atom_site_calc_flag
_atom_site_refinement_flags
_atom_site_disorder_assembly
_atom_site_disorder_group
Au1 Au 0.315152(5) 0.731767(6) 0.149222(14) 0.04484(8) Uani 1 1 d . B .
Pt1 Pt 0.2500 0.7500 0.2500 0.03200(8) Uani 1 2 d S . .
Cl1 Cl 0.41054(7) 0.59338(7) 0.69494(15) 0.0951(7) Uani 1 1 d D . .
P1 P 0.35053(3) 0.74449(4) 0.27685(10) 0.0432(3) Uani 1 1 d . . .
P2 P 0.28225(3) 0.75207(3) 0.38715(8) 0.0352(3) Uani 1 1 d . . .
P3 P 0.28417(4) 0.72128(4) 0.01267(9) 0.0413(3) Uani 1 1 d . . .
O1 O 0.4072(4) 0.5963(5) 0.7913(8) 0.137(5) Uani 0.558(10) 1 d PDU A 1
O2 O 0.3930(6) 0.6188(4) 0.6469(14) 0.162(8) Uani 0.558(10) 1 d PDU A 1
O3 O 0.4467(4) 0.5915(6) 0.6707(15) 0.133(7) Uani 0.558(10) 1 d PDU A 1
O4 O 0.3968(5) 0.5590(4) 0.6688(13) 0.185(6) Uani 0.558(10) 1 d PDU A 1
O1' O 0.4195(5) 0.6230(5) 0.7462(13) 0.156(6) Uani 0.442(10) 1 d PDU A 2
O2' O 0.4393(6) 0.5767(6) 0.6573(19) 0.124(8) Uani 0.442(10) 1 d PDU A 2
O3' O 0.3853(7) 0.6010(6) 0.6292(17) 0.166(9) Uani 0.442(10) 1 d PDU A 2
O4' O 0.3951(5) 0.5693(5) 0.7617(15) 0.158(5) Uani 0.442(10) 1 d PDU A 2
C1 C 0.32681(13) 0.76871(13) 0.3675(4) 0.0405(11) Uani 1 1 d . B .
H1A H 0.3255 0.7932 0.3494 0.049 Uiso 1 1 calc R . .
H1B H 0.3398 0.7674 0.4259 0.049 Uiso 1 1 calc R . .
C2 C 0.26269(14) 0.78489(14) 0.4642(4) 0.0432(11) Uani 1 1 d . . .
H2A H 0.2661 0.8079 0.4363 0.052 Uiso 1 1 calc R . .
H2B H 0.2751 0.7846 0.5237 0.052 Uiso 1 1 calc R . .
C3 C 0.38650(15) 0.77405(17) 0.2458(4) 0.0583(14) Uani 0.511(9) 1 d PDU B 1
C4 C 0.3891(3) 0.7838(4) 0.1529(9) 0.070(3) Uani 0.511(9) 1 d PDU B 1
H4A H 0.3719 0.7779 0.1093 0.083 Uiso 0.511(9) 1 calc PR B 1
C5 C 0.4188(5) 0.8030(5) 0.1272(12) 0.103(5) Uani 0.511(9) 1 d PDU B 1
H5A H 0.4248 0.8050 0.0640 0.124 Uiso 0.511(9) 1 calc PR B 1
C6 C 0.4393(3) 0.8189(3) 0.1936(8) 0.121(3) Uani 0.511(9) 1 d PDU B 1
H6A H 0.4585 0.8324 0.1752 0.145 Uiso 0.511(9) 1 calc PR B 1
C7 C 0.4317(4) 0.8151(5) 0.2862(12) 0.103(5) Uani 0.511(9) 1 d PDU B 1
H7A H 0.4448 0.8269 0.3315 0.124 Uiso 0.511(9) 1 calc PR B 1
C8 C 0.4041(4) 0.7933(4) 0.3123(10) 0.080(4) Uani 0.511(9) 1 d PDU B 1
H8A H 0.3974 0.7918 0.3751 0.096 Uiso 0.511(9) 1 calc PR B 1
C3' C 0.38650(15) 0.77405(17) 0.2458(4) 0.0583(14) Uani 0.489(9) 1 d PDU B 2
C4' C 0.4215(3) 0.7634(5) 0.2568(16) 0.111(6) Uani 0.489(9) 1 d PDU B 2
H4'A H 0.4270 0.7412 0.2799 0.133 Uiso 0.489(9) 1 calc PR B 2
C5' C 0.4478(4) 0.7869(5) 0.232(2) 0.137(7) Uani 0.489(9) 1 d PDU B 2
H5'A H 0.4712 0.7810 0.2421 0.165 Uiso 0.489(9) 1 calc PR B 2
C6' C 0.4393(3) 0.8189(3) 0.1936(8) 0.121(3) Uani 0.489(9) 1 d PDU B 2
H6'A H 0.4569 0.8338 0.1723 0.145 Uiso 0.489(9) 1 calc PR B 2
C7' C 0.4052(4) 0.8288(5) 0.1863(18) 0.119(7) Uani 0.489(9) 1 d PDU B 2
H7'A H 0.3996 0.8515 0.1674 0.143 Uiso 0.489(9) 1 calc PR B 2
C8' C 0.3788(4) 0.8053(4) 0.2071(13) 0.085(5) Uani 0.489(9) 1 d PDU B 2
H8'A H 0.3556 0.8110 0.1941 0.102 Uiso 0.489(9) 1 calc PR B 2
C9 C 0.36898(15) 0.70582(16) 0.3304(4) 0.0537(14) Uani 1 1 d . B .
C10 C 0.38179(19) 0.7064(2) 0.4232(5) 0.075(2) Uani 1 1 d . . .
H10A H 0.3820 0.7271 0.4578 0.091 Uiso 1 1 calc R B .
C11 C 0.3942(2) 0.6751(3) 0.4621(7) 0.097(3) Uani 1 1 d . B .
H11A H 0.4023 0.6747 0.5238 0.116 Uiso 1 1 calc R . .
C12 C 0.3945(3) 0.6447(3) 0.4087(9) 0.118(4) Uani 1 1 d . . .
H12A H 0.4032 0.6241 0.4354 0.141 Uiso 1 1 calc R B .
C13 C 0.3826(3) 0.6438(2) 0.3189(8) 0.103(3) Uani 1 1 d . B .
H13A H 0.3833 0.6231 0.2843 0.124 Uiso 1 1 calc R . .
C14 C 0.3692(2) 0.67436(19) 0.2794(6) 0.0748(19) Uani 1 1 d . . .
H14A H 0.3604 0.6739 0.2185 0.090 Uiso 1 1 calc R B .
C15 C 0.29062(14) 0.71363(14) 0.4589(4) 0.0451(12) Uani 1 1 d . B .
C16 C 0.29204(15) 0.68071(15) 0.4198(4) 0.0516(13) Uani 1 1 d . . .
H16A H 0.2854 0.6778 0.3574 0.062 Uiso 1 1 calc R B .
C17 C 0.3029(2) 0.65212(18) 0.4703(6) 0.075(2) Uani 1 1 d . B .
H17A H 0.3053 0.6304 0.4414 0.090 Uiso 1 1 calc R . .
C18 C 0.3103(2) 0.6561(2) 0.5656(6) 0.083(2) Uani 1 1 d . . .
H18A H 0.3161 0.6367 0.6019 0.099 Uiso 1 1 calc R B .
C19 C 0.3090(3) 0.6890(2) 0.6059(5) 0.089(3) Uani 1 1 d . B .
H19A H 0.3147 0.6917 0.6691 0.107 Uiso 1 1 calc R . .
C20 C 0.2995(2) 0.71766(19) 0.5543(4) 0.0681(19) Uani 1 1 d . . .
H20A H 0.2990 0.7398 0.5820 0.082 Uiso 1 1 calc R B .
C21 C 0.28878(15) 0.75814(14) -0.0671(4) 0.0462(12) Uani 1 1 d . B .
C22 C 0.2860(2) 0.75374(18) -0.1637(4) 0.0698(19) Uani 1 1 d . . .
H22A H 0.2812 0.7317 -0.1889 0.084 Uiso 1 1 calc R B .
C23 C 0.2904(3) 0.7826(2) -0.2222(5) 0.088(2) Uani 1 1 d . B .
H23A H 0.2884 0.7796 -0.2869 0.105 Uiso 1 1 calc R . .
C24 C 0.2977(2) 0.81524(19) -0.1869(5) 0.076(2) Uani 1 1 d . . .
H24A H 0.3011 0.8342 -0.2272 0.091 Uiso 1 1 calc R B .
C25 C 0.2998(2) 0.81963(18) -0.0922(5) 0.0711(19) Uani 1 1 d . B .
H25A H 0.3038 0.8419 -0.0676 0.085 Uiso 1 1 calc R . .
C26 C 0.29607(18) 0.79101(16) -0.0314(4) 0.0595(15) Uani 1 1 d . . .
H26A H 0.2985 0.7941 0.0331 0.071 Uiso 1 1 calc R B .
C27 C 0.29764(16) 0.68361(16) -0.0570(4) 0.0518(13) Uani 1 1 d . B .
C28 C 0.27481(19) 0.66264(17) -0.1050(5) 0.0626(16) Uani 1 1 d . . .
H28A H 0.2507 0.6655 -0.0976 0.075 Uiso 1 1 calc R B .
C29 C 0.2880(2) 0.6367(2) -0.1658(5) 0.079(2) Uani 1 1 d . B .
H29A H 0.2725 0.6228 -0.2002 0.094 Uiso 1 1 calc R . .
C30 C 0.3232(3) 0.63177(19) -0.1746(5) 0.082(2) Uani 1 1 d . . .
H30A H 0.3317 0.6141 -0.2134 0.099 Uiso 1 1 calc R B .
C31 C 0.3457(2) 0.6524(2) -0.1274(6) 0.074(2) Uani 1 1 d . B .
H31A H 0.3697 0.6491 -0.1351 0.088 Uiso 1 1 calc R . .
C32 C 0.33371(19) 0.67864(17) -0.0669(5) 0.0695(18) Uani 1 1 d . . .
H32A H 0.3495 0.6926 -0.0338 0.083 Uiso 1 1 calc R B .
C33 C 0.27045(13) 0.79807(13) 0.2246(4) 0.0408(11) Uani 1 1 d . . .
C34 C 0.28356(14) 0.82566(13) 0.2082(4) 0.0446(12) Uani 1 1 d . B .
C35 C 0.29660(14) 0.86028(13) 0.1819(4) 0.0462(12) Uani 1 1 d . . .
C36 C 0.28476(17) 0.87606(15) 0.0999(5) 0.0584(15) Uani 1 1 d . B .
H36A H 0.2686 0.8643 0.0623 0.070 Uiso 1 1 calc R . .
C37 C 0.29626(17) 0.90844(15) 0.0733(5) 0.0573(15) Uani 1 1 d . . .
H37A H 0.2879 0.9181 0.0175 0.069 Uiso 1 1 calc R B .
C38 C 0.31982(15) 0.92735(15) 0.1264(4) 0.0546(14) Uani 1 1 d D B .
C39 C 0.3320(2) 0.91142(18) 0.2079(5) 0.077(2) Uani 1 1 d . . .
H39A H 0.3486 0.9230 0.2444 0.092 Uiso 1 1 calc R B .
C40 C 0.32020(19) 0.87895(18) 0.2360(5) 0.070(2) Uani 1 1 d . B .
H40A H 0.3282 0.8694 0.2923 0.084 Uiso 1 1 calc R . .
C41 C 0.33307(18) 0.96403(17) 0.0979(5) 0.0757(18) Uani 1 1 d DU . .
C42 C 0.3133(3) 0.9797(3) 0.0163(9) 0.105(4) Uani 0.767(12) 1 d PDU B 1
H42A H 0.3229 1.0023 0.0015 0.157 Uiso 0.767(12) 1 calc PR B 1
H42B H 0.2890 0.9821 0.0328 0.157 Uiso 0.767(12) 1 calc PR B 1
H42C H 0.3154 0.9645 -0.0374 0.157 Uiso 0.767(12) 1 calc PR B 1
C43 C 0.3731(2) 0.9615(3) 0.0742(11) 0.104(4) Uani 0.767(12) 1 d PDU B 1
H43A H 0.3855 0.9524 0.1276 0.156 Uiso 0.767(12) 1 calc PR B 1
H43B H 0.3819 0.9844 0.0591 0.156 Uiso 0.767(12) 1 calc PR B 1
H43C H 0.3764 0.9461 0.0215 0.156 Uiso 0.767(12) 1 calc PR B 1
C44 C 0.3299(4) 0.9894(2) 0.1856(9) 0.111(4) Uani 0.767(12) 1 d PDU B 1
H44A H 0.3433 0.9801 0.2370 0.167 Uiso 0.767(12) 1 calc PR B 1
H44B H 0.3058 0.9914 0.2037 0.167 Uiso 0.767(12) 1 calc PR B 1
H44C H 0.3389 1.0122 0.1691 0.167 Uiso 0.767(12) 1 calc PR B 1
C42' C 0.3697(5) 0.9721(7) 0.134(3) 0.095(6) Uani 0.233(12) 1 d PDU B 2
H42D H 0.3702 0.9699 0.2009 0.142 Uiso 0.233(12) 1 calc PR B 2
H42E H 0.3760 0.9957 0.1165 0.142 Uiso 0.233(12) 1 calc PR B 2
H42F H 0.3861 0.9560 0.1064 0.142 Uiso 0.233(12) 1 calc PR B 2
C43' C 0.3064(8) 0.9922(4) 0.130(3) 0.102(5) Uani 0.233(12) 1 d PDU B 2
H43D H 0.3044 0.9917 0.1968 0.153 Uiso 0.233(12) 1 calc PR B 2
H43E H 0.2840 0.9873 0.1018 0.153 Uiso 0.233(12) 1 calc PR B 2
H43F H 0.3144 1.0149 0.1097 0.153 Uiso 0.233(12) 1 calc PR B 2
C44' C 0.3341(10) 0.9655(7) -0.0150(14) 0.091(5) Uani 0.233(12) 1 d PDU B 2
H44D H 0.3493 0.9474 -0.0382 0.137 Uiso 0.233(12) 1 calc PR B 2
H44E H 0.3428 0.9880 -0.0348 0.137 Uiso 0.233(12) 1 calc PR B 2
H44F H 0.3109 0.9620 -0.0394 0.137 Uiso 0.233(12) 1 calc PR B 2

loop_
_atom_site_aniso_label
_atom_site_aniso_U_11
_atom_site_aniso_U_22
_atom_site_aniso_U_33
_atom_site_aniso_U_23
_atom_site_aniso_U_13
_atom_site_aniso_U_12
Au1 0.04519(13) 0.05487(14) 0.03445(13) -0.00495(8) 0.00266(8) 0.00436(8)
Pt1 0.03992(14) 0.03003(13) 0.02603(14) 0.00110(9) 0.00311(10) 0.00061(9)
Cl1 0.1130(17) 0.1135(17) 0.0588(12) -0.0037(11) -0.0100(11) 0.0578(14)
P1 0.0394(7) 0.0518(8) 0.0382(7) -0.0005(6) 0.0012(5) 0.0016(5)
P2 0.0437(7) 0.0348(6) 0.0270(6) -0.0012(5) 0.0000(5) 0.0012(5)
P3 0.0493(7) 0.0452(7) 0.0294(6) -0.0053(5) 0.0053(5) 0.0033(5)
O1 0.143(10) 0.197(14) 0.070(7) -0.008(7) 0.009(6) 0.071(10)
O2 0.165(13) 0.148(19) 0.171(13) 0.049(13) -0.066(9) 0.049(14)
O3 0.148(10) 0.176(18) 0.076(8) 0.031(10) 0.031(8) 0.072(11)
O4 0.208(12) 0.191(14) 0.156(11) -0.026(10) -0.002(10) 0.034(11)
O1' 0.165(12) 0.195(16) 0.109(11) -0.033(9) 0.001(9) 0.056(12)
O2' 0.152(11) 0.155(18) 0.064(8) 0.014(10) 0.035(9) 0.089(11)
O3' 0.165(14) 0.17(2) 0.166(13) 0.032(14) -0.083(10) 0.041(15)
O4' 0.172(10) 0.194(14) 0.107(9) 0.011(9) 0.011(9) 0.056(10)
C1 0.045(3) 0.038(2) 0.038(3) 0.001(2) 0.000(2) -0.0032(19)
C2 0.051(3) 0.045(3) 0.034(3) -0.003(2) 0.005(2) 0.003(2)
C3 0.051(3) 0.067(4) 0.057(4) 0.000(3) 0.010(3) -0.003(3)
C4 0.063(7) 0.075(8) 0.071(6) 0.010(6) 0.020(6) 0.000(5)
C5 0.095(9) 0.113(11) 0.101(8) 0.009(8) 0.038(7) -0.027(8)
C6 0.090(5) 0.129(7) 0.142(8) 0.003(6) 0.039(6) -0.045(5)
C7 0.081(9) 0.109(10) 0.120(8) -0.024(9) 0.012(8) -0.037(7)
C8 0.069(8) 0.096(9) 0.074(7) -0.012(7) 0.003(6) -0.029(6)
C3' 0.051(3) 0.067(4) 0.057(4) 0.000(3) 0.010(3) -0.003(3)
C4' 0.050(7) 0.111(11) 0.171(18) 0.014(11) 0.006(10) -0.013(6)
C5' 0.056(7) 0.134(13) 0.22(2) -0.004(14) 0.026(12) -0.018(8)
C6' 0.090(5) 0.129(7) 0.142(8) 0.003(6) 0.039(6) -0.045(5)
C7' 0.112(9) 0.103(12) 0.144(16) 0.045(12) 0.035(13) -0.023(8)
C8' 0.074(7) 0.076(9) 0.105(12) 0.013(8) 0.041(8) -0.002(6)
C9 0.045(3) 0.061(4) 0.055(4) 0.001(3) 0.003(3) 0.007(2)
C10 0.071(5) 0.088(5) 0.067(5) 0.017(4) -0.012(4) 0.023(4)
C11 0.102(7) 0.106(7) 0.083(6) 0.017(5) -0.009(5) 0.035(5)
C12 0.127(9) 0.100(8) 0.127(9) 0.027(7) 0.006(7) 0.053(6)
C13 0.130(8) 0.077(6) 0.102(7) -0.005(5) 0.010(6) 0.037(5)
C14 0.083(5) 0.068(4) 0.074(5) 0.004(4) 0.010(4) 0.017(4)
C15 0.052(3) 0.047(3) 0.036(3) 0.007(2) 0.002(2) 0.005(2)
C16 0.053(3) 0.051(3) 0.051(3) 0.009(3) -0.010(3) 0.011(2)
C17 0.086(5) 0.050(4) 0.087(5) 0.015(3) -0.019(4) 0.015(3)
C18 0.108(6) 0.066(5) 0.074(5) 0.029(4) -0.018(4) 0.019(4)
C19 0.134(8) 0.091(6) 0.041(4) 0.013(4) -0.014(4) 0.035(5)
C20 0.098(5) 0.071(4) 0.035(3) 0.005(3) -0.005(3) 0.026(4)
C21 0.054(3) 0.047(3) 0.037(3) -0.005(2) 0.006(2) -0.003(2)
C22 0.114(6) 0.058(4) 0.038(3) -0.008(3) 0.002(3) -0.007(4)
C23 0.147(8) 0.076(5) 0.040(4) 0.003(3) 0.001(4) -0.006(5)
C24 0.113(6) 0.063(4) 0.052(4) 0.013(3) 0.014(4) -0.017(4)
C25 0.099(5) 0.050(4) 0.065(4) -0.008(3) 0.018(4) -0.015(3)
C26 0.080(4) 0.057(3) 0.042(3) -0.004(3) 0.014(3) -0.005(3)
C27 0.058(3) 0.060(3) 0.037(3) -0.004(2) 0.008(3) 0.009(3)
C28 0.074(4) 0.061(4) 0.052(4) -0.019(3) 0.003(3) 0.010(3)
C29 0.109(6) 0.068(5) 0.058(4) -0.021(3) -0.003(4) 0.010(4)
C30 0.137(8) 0.058(4) 0.052(4) -0.008(3) 0.023(5) 0.032(4)
C31 0.074(5) 0.072(5) 0.075(5) 0.000(4) 0.024(4) 0.027(4)
C32 0.072(4) 0.057(4) 0.079(5) -0.016(3) 0.002(4) 0.021(3)
C33 0.044(3) 0.045(3) 0.033(3) 0.005(2) 0.001(2) 0.001(2)
C34 0.054(3) 0.038(3) 0.042(3) 0.004(2) 0.003(2) -0.001(2)
C35 0.052(3) 0.035(2) 0.052(3) 0.006(2) 0.002(2) -0.003(2)
C36 0.068(4) 0.045(3) 0.062(4) -0.003(3) -0.012(3) -0.010(3)
C37 0.069(4) 0.050(3) 0.053(3) 0.017(3) -0.010(3) -0.014(3)
C38 0.059(3) 0.047(3) 0.058(4) 0.010(3) 0.002(3) -0.011(2)
C39 0.090(5) 0.062(4) 0.079(5) 0.024(4) -0.032(4) -0.037(4)
C40 0.081(5) 0.062(4) 0.066(4) 0.024(3) -0.025(4) -0.023(3)
C41 0.080(4) 0.049(3) 0.098(5) 0.028(3) -0.008(4) -0.018(3)
C42 0.113(7) 0.070(6) 0.130(7) 0.057(6) -0.031(6) -0.032(5)
C43 0.082(5) 0.095(7) 0.136(10) 0.042(7) 0.005(5) -0.032(5)
C44 0.147(9) 0.055(5) 0.132(7) 0.003(5) -0.009(7) -0.011(6)
C42' 0.090(7) 0.077(12) 0.117(13) 0.044(12) -0.012(10) -0.045(8)
C43' 0.119(10) 0.052(9) 0.134(11) 0.015(10) -0.005(10) -0.003(8)
C44' 0.109(13) 0.064(12) 0.101(6) 0.038(10) -0.010(9) -0.013(11)

loop_
_atom_type_symbol
_atom_type_description
_atom_type_scat_dispersion_real
_atom_type_scat_dispersion_imag
_atom_type_scat_source
C C 0.0033 0.0016 'International Tables Vol C Tables 4.2.6.8 and 6.1.1.4'
H H 0.0000 0.0000 'International Tables Vol C Tables 4.2.6.8 and 6.1.1.4'
O O 0.0106 0.0060 'International Tables Vol C Tables 4.2.6.8 and 6.1.1.4'
P P 0.1023 0.0942 'International Tables Vol C Tables 4.2.6.8 and 6.1.1.4'
Cl Cl 0.1484 0.1585 'International Tables Vol C Tables 4.2.6.8 and 6.1.1.4'
Pt Pt -1.7033 8.3905 'International Tables Vol C Tables 4.2.6.8 and 6.1.1.4'
Au Au -2.0133 8.8022 'International Tables Vol C Tables 4.2.6.8 and 6.1.1.4'

loop_
_geom_angle_atom_site_label_1
_geom_angle_atom_site_label_2
_geom_angle_atom_site_label_3
_geom_angle
_geom_angle_site_symmetry_1
_geom_angle_site_symmetry_3
P3 Au1 P1 174.38(5) . .
P3 Au1 Pt1 91.10(3) . .
P1 Au1 Pt1 93.42(3) . .
C33 Pt1 C33 180.000(1) . 13_565
C33 Pt1 P2 94.87(15) . 13_565
C33 Pt1 P2 85.13(15) 13_565 13_565
C33 Pt1 P2 85.13(15) . .
C33 Pt1 P2 94.87(15) 13_565 .
P2 Pt1 P2 180.0 13_565 .
C33 Pt1 Au1 78.59(15) . .
C33 Pt1 Au1 101.41(15) 13_565 .
P2 Pt1 Au1 91.67(3) 13_565 .
P2 Pt1 Au1 88.33(3) . .
C33 Pt1 Au1 101.41(15) . 13_565
C33 Pt1 Au1 78.59(15) 13_565 13_565
P2 Pt1 Au1 88.33(3) 13_565 13_565
P2 Pt1 Au1 91.67(3) . 13_565
Au1 Pt1 Au1 180.000(1) . 13_565
O2 Cl1 O3' 33.1(12) . .
O2 Cl1 O2' 121.7(19) . .
O3' Cl1 O2' 113.1(11) . .
O2 Cl1 O1 113.3(9) . .
O3' Cl1 O1 126.4(16) . .
O2' Cl1 O1 119.8(15) . .
O2 Cl1 O1' 78.8(12) . .
O3' Cl1 O1' 110.9(10) . .
O2' Cl1 O1' 112.7(11) . .
O1 Cl1 O1' 55.6(9) . .
O2 Cl1 O3 112.9(10) . .
O3' Cl1 O3 122(2) . .
O2' Cl1 O3 27.2(15) . .
O1 Cl1 O3 109.6(10) . .
O1' Cl1 O3 86.0(13) . .
O2 Cl1 O4' 125.6(15) . .
O3' Cl1 O4' 107.3(11) . .
O2' Cl1 O4' 106.6(10) . .
O1 Cl1 O4' 50.3(8) . .
O1' Cl1 O4' 105.7(9) . .
O3 Cl1 O4' 121.5(14) . .
O2 Cl1 O4 109.6(9) . .
O3' Cl1 O4 76.5(12) . .
O2' Cl1 O4 76.7(13) . .
O1 Cl1 O4 107.0(9) . .
O1' Cl1 O4 162.4(10) . .
O3 Cl1 O4 103.9(8) . .
O4' Cl1 O4 56.8(10) . .
C9 P1 C1 108.0(3) . .
C9 P1 C3 108.3(3) . .
C1 P1 C3 103.3(3) . .
C9 P1 Au1 112.8(2) . .
C1 P1 Au1 111.84(18) . .
C3 P1 Au1 112.1(2) . .
C15 P2 C2 106.7(3) . .
C15 P2 C1 101.7(2) . .
C2 P2 C1 103.5(2) . .
C15 P2 Pt1 122.81(19) . .
C2 P2 Pt1 108.33(18) . .
C1 P2 Pt1 112.08(17) . .
C21 P3 C27 104.1(3) . .
C21 P3 C2 107.8(3) . 13_565
C27 P3 C2 105.8(3) . 13_565
C21 P3 Au1 110.04(19) . .
C27 P3 Au1 116.8(2) . .
C2 P3 Au1 111.72(18) 13_565 .
P1 C1 P2 113.0(3) . .
P1 C1 H1A 109.0 . .
P2 C1 H1A 109.0 . .
P1 C1 H1B 109.0 . .
P2 C1 H1B 109.0 . .
H1A C1 H1B 107.8 . .
P2 C2 P3 114.7(3) . 13_565
P2 C2 H2A 108.6 . .
P3 C2 H2A 108.6 13_565 .
P2 C2 H2B 108.6 . .
P3 C2 H2B 108.6 13_565 .
H2A C2 H2B 107.6 . .
C8 C3 C4 118.8(9) . .
C8 C3 P1 121.9(6) . .
C4 C3 P1 116.9(7) . .
C3 C4 C5 116.9(12) . .
C3 C4 H4A 121.6 . .
C5 C4 H4A 121.6 . .
C6 C5 C4 120.9(12) . .
C6 C5 H5A 119.5 . .
C4 C5 H5A 119.5 . .
C7 C6 C5 120.2(9) . .
C7 C6 H6A 119.9 . .
C5 C6 H6A 119.9 . .
C6 C7 C8 118.9(12) . .
C6 C7 H7A 120.6 . .
C8 C7 H7A 120.6 . .
C3 C8 C7 120.3(12) . .
C3 C8 H8A 119.8 . .
C7 C8 H8A 119.8 . .
C5' C4' H4'A 120.9 . .
C4' C5' H5'A 120.0 . .
C8' C7' H7'A 120.0 . .
C7' C8' H8'A 119.9 . .
C14 C9 C10 119.8(6) . .
C14 C9 P1 118.9(5) . .
C10 C9 P1 121.2(5) . .
C11 C10 C9 118.3(8) . .
C11 C10 H10A 120.8 . .
C9 C10 H10A 120.8 . .
C12 C11 C10 120.1(9) . .
C12 C11 H11A 120.0 . .
C10 C11 H11A 120.0 . .
C13 C12 C11 122.1(9) . .
C13 C12 H12A 118.9 . .
C11 C12 H12A 118.9 . .
C12 C13 C14 119.0(9) . .
C12 C13 H13A 120.5 . .
C14 C13 H13A 120.5 . .
C13 C14 C9 120.7(8) . .
C13 C14 H14A 119.7 . .
C9 C14 H14A 119.7 . .
C16 C15 C20 118.7(5) . .
C16 C15 P2 121.2(4) . .
C20 C15 P2 119.8(4) . .
C17 C16 C15 121.8(6) . .
C17 C16 H16A 119.1 . .
C15 C16 H16A 119.1 . .
C16 C17 C18 118.9(7) . .
C16 C17 H17A 120.5 . .
C18 C17 H17A 120.5 . .
C19 C18 C17 119.8(6) . .
C19 C18 H18A 120.1 . .
C17 C18 H18A 120.1 . .
C20 C19 C18 120.8(7) . .
C20 C19 H19A 119.6 . .
C18 C19 H19A 119.6 . .
C19 C20 C15 119.7(7) . .
C19 C20 H20A 120.1 . .
C15 C20 H20A 120.1 . .
C26 C21 C22 119.2(5) . .
C26 C21 P3 119.5(4) . .
C22 C21 P3 121.2(4) . .
C23 C22 C21 119.3(6) . .
C23 C22 H22A 120.4 . .
C21 C22 H22A 120.4 . .
C24 C23 C22 121.6(7) . .
C24 C23 H23A 119.2 . .
C22 C23 H23A 119.2 . .
C25 C24 C23 119.1(6) . .
C25 C24 H24A 120.4 . .
C23 C24 H24A 120.4 . .
C24 C25 C26 120.7(6) . .
C24 C25 H25A 119.7 . .
C26 C25 H25A 119.7 . .
C21 C26 C25 120.1(6) . .
C21 C26 H26A 120.0 . .
C25 C26 H26A 120.0 . .
C28 C27 C32 119.9(6) . .
C28 C27 P3 123.7(5) . .
C32 C27 P3 116.1(5) . .
C27 C28 C29 119.5(7) . .
C27 C28 H28A 120.2 . .
C29 C28 H28A 120.2 . .
C30 C29 C28 120.3(7) . .
C30 C29 H29A 119.8 . .
C28 C29 H29A 119.8 . .
C31 C30 C29 120.2(6) . .
C31 C30 H30A 119.9 . .
C29 C30 H30A 119.9 . .
C30 C31 C32 121.3(7) . .
C30 C31 H31A 119.4 . .
C32 C31 H31A 119.4 . .
C27 C32 C31 118.7(7) . .
C27 C32 H32A 120.6 . .
C31 C32 H32A 120.6 . .
C34 C33 Pt1 177.5(5) . .
C33 C34 C35 174.1(6) . .
C40 C35 C36 117.2(5) . .
C40 C35 C34 123.0(5) . .
C36 C35 C34 119.8(5) . .
C37 C36 C35 121.4(6) . .
C37 C36 H36A 119.3 . .
C35 C36 H36A 119.3 . .
C36 C37 C38 122.1(6) . .
C36 C37 H37A 119.0 . .
C38 C37 H37A 119.0 . .
C37 C38 C39 116.6(5) . .
C37 C38 C41 123.0(5) . .
C39 C38 C41 120.5(5) . .
C40 C39 C38 121.8(6) . .
C40 C39 H39A 119.1 . .
C38 C39 H39A 119.1 . .
C39 C40 C35 120.9(6) . .
C39 C40 H40A 119.5 . .
C35 C40 H40A 119.5 . .
C42 C41 C42' 129.7(12) . .
C42 C41 C38 113.4(6) . .
C42' C41 C38 113.4(10) . .
C42 C41 C43' 67.7(14) . .
C42' C41 C43' 111.5(12) . .
C38 C41 C43' 109.7(10) . .
C42 C41 C43 110.3(7) . .
C42' C41 C43 35.8(14) . .
C38 C41 C43 108.6(6) . .
C43' C41 C43 138.4(12) . .
C42 C41 C44 109.1(7) . .
C42' C41 C44 71.4(15) . .
C38 C41 C44 108.8(6) . .
C43' C41 C44 45.3(14) . .
C43 C41 C44 106.3(7) . .
C42 C41 C44' 39.6(12) . .
C42' C41 C44' 107.8(11) . .
C38 C41 C44' 107.6(10) . .
C43' C41 C44' 106.5(10) . .
C43 C41 C44' 76.3(13) . .
C44 C41 C44' 140.2(12) . .
C41 C42 H42A 109.5 . .
C41 C42 H42B 109.5 . .
H42A C42 H42B 109.5 . .
C41 C42 H42C 109.5 . .
H42A C42 H42C 109.5 . .
H42B C42 H42C 109.5 . .
C41 C43 H43A 109.5 . .
C41 C43 H43B 109.5 . .
H43A C43 H43B 109.5 . .
C41 C43 H43C 109.5 . .
H43A C43 H43C 109.5 . .
H43B C43 H43C 109.5 . .
C41 C44 H44A 109.5 . .
C41 C44 H44B 109.5 . .
H44A C44 H44B 109.5 . .
C41 C44 H44C 109.5 . .
H44A C44 H44C 109.5 . .
H44B C44 H44C 109.5 . .
C41 C42' H42D 109.5 . .
C41 C42' H42E 109.5 . .
H42D C42' H42E 109.5 . .
C41 C42' H42F 109.5 . .
H42D C42' H42F 109.5 . .
H42E C42' H42F 109.5 . .
C41 C43' H43D 109.5 . .
C41 C43' H43E 109.5 . .
H43D C43' H43E 109.5 . .
C41 C43' H43F 109.5 . .
H43D C43' H43F 109.5 . .
H43E C43' H43F 109.5 . .
C41 C44' H44D 109.5 . .
C41 C44' H44E 109.5 . .
H44D C44' H44E 109.5 . .
C41 C44' H44F 109.5 . .
H44D C44' H44F 109.5 . .
H44E C44' H44F 109.5 . .

loop_
_geom_bond_atom_site_label_1
_geom_bond_atom_site_label_2
_geom_bond_distance
_geom_bond_site_symmetry_2
Au1 P3 2.3081(14) .
Au1 P1 2.3126(14) .
Au1 Pt1 2.9498(2) .
Pt1 C33 2.023(5) .
Pt1 C33 2.023(5) 13_565
Pt1 P2 2.3072(12) 13_565
Pt1 P2 2.3072(12) .
Pt1 Au1 2.9498(2) 13_565
Cl1 O2 1.361(12) .
Cl1 O3' 1.373(15) .
Cl1 O2' 1.377(15) .
Cl1 O1 1.381(11) .
Cl1 O1' 1.387(14) .
Cl1 O3 1.421(14) .
Cl1 O4' 1.446(14) .
Cl1 O4 1.458(13) .
P1 C9 1.801(6) .
P1 C1 1.825(5) .
P1 C3 1.828(6) .
P2 C15 1.814(5) .
P2 C2 1.823(5) .
P2 C1 1.834(5) .
P3 C21 1.814(6) .
P3 C27 1.818(6) .
P3 C2 1.831(5) 13_565
C1 H1A 0.9700 .
C1 H1B 0.9700 .
C2 P3 1.831(5) 13_565
C2 H2A 0.9700 .
C2 H2B 0.9700 .
C3 C8 1.372(13) .
C3 C4 1.378(12) .
C4 C5 1.395(15) .
C4 H4A 0.9300 .
C5 C6 1.366(18) .
C5 H5A 0.9300 .
C6 C7 1.356(15) .
C6 H6A 0.9300 .
C7 C8 1.394(14) .
C7 H7A 0.9300 .
C8 H8A 0.9300 .
C4' C5' 1.387(16) .
C4' H4'A 0.9300 .
C5' H5'A 0.9300 .
C7' C8' 1.380(14) .
C7' H7'A 0.9300 .
C8' H8'A 0.9300 .
C9 C14 1.401(10) .
C9 C10 1.408(10) .
C10 C11 1.397(11) .
C10 H10A 0.9300 .
C11 C12 1.387(14) .
C11 H11A 0.9300 .
C12 C13 1.357(15) .
C12 H12A 0.9300 .
C13 C14 1.388(11) .
C13 H13A 0.9300 .
C14 H14A 0.9300 .
C15 C16 1.373(8) .
C15 C20 1.408(8) .
C16 C17 1.369(8) .
C16 H16A 0.9300 .
C17 C18 1.393(11) .
C17 H17A 0.9300 .
C18 C19 1.379(11) .
C18 H18A 0.9300 .
C19 C20 1.364(9) .
C19 H19A 0.9300 .
C20 H20A 0.9300 .
C21 C26 1.379(8) .
C21 C22 1.388(8) .
C22 C23 1.388(10) .
C22 H22A 0.9300 .
C23 C24 1.371(10) .
C23 H23A 0.9300 .
C24 C25 1.360(10) .
C24 H24A 0.9300 .
C25 C26 1.399(9) .
C25 H25A 0.9300 .
C26 H26A 0.9300 .
C27 C28 1.365(9) .
C27 C32 1.394(9) .
C28 C29 1.406(9) .
C28 H28A 0.9300 .
C29 C30 1.360(12) .
C29 H29A 0.9300 .
C30 C31 1.343(12) .
C30 H30A 0.9300 .
C31 C32 1.397(9) .
C31 H31A 0.9300 .
C32 H32A 0.9300 .
C33 C34 1.187(7) .
C34 C35 1.459(7) .
C35 C40 1.382(8) .
C35 C36 1.387(8) .
C36 C37 1.363(8) .
C36 H36A 0.9300 .
C37 C38 1.377(8) .
C37 H37A 0.9300 .
C38 C39 1.389(9) .
C38 C41 1.540(8) .
C39 C40 1.376(8) .
C39 H39A 0.9300 .
C40 H40A 0.9300 .
C41 C42 1.508(10) .
C41 C42' 1.517(12) .
C41 C43' 1.543(15) .
C41 C43 1.565(10) .
C41 C44 1.583(11) .
C41 C44' 1.61(2) .
C42 H42A 0.9600 .
C42 H42B 0.9600 .
C42 H42C 0.9600 .
C43 H43A 0.9600 .
C43 H43B 0.9600 .
C43 H43C 0.9600 .
C44 H44A 0.9600 .
C44 H44B 0.9600 .
C44 H44C 0.9600 .
C42' H42D 0.9600 .
C42' H42E 0.9600 .
C42' H42F 0.9600 .
C43' H43D 0.9600 .
C43' H43E 0.9600 .
C43' H43F 0.9600 .
C44' H44D 0.9600 .
C44' H44E 0.9600 .
C44' H44F 0.9600 .

loop_
_platon_squeeze_void_nr
_platon_squeeze_void_average_x
_platon_squeeze_void_average_y
_platon_squeeze_void_average_z
_platon_squeeze_void_volume
_platon_squeeze_void_count_electrons
_platon_squeeze_void_content
1 0.000 0.250 0.125 680 129 ' '
2 0.000 0.750 -0.125 680 129 ' '
3 0.250 0.500 0.912 528 107 ' '
4 0.250 1.000 0.088 527 107 ' '
5 0.500 0.250 0.375 680 129 ' '
6 0.500 0.750 0.625 680 129 ' '
7 0.750 0.500 0.588 527 107 ' '
8 0.750 1.000 0.412 528 107 ' '
